data_1504691
loop_
_publ_author_name
'Yang, Luo'
'Zheng, Qi-Yu'
'Wang, De-Xian'
'Huang, Zhi-Tang'
'Wang, Mei-Xiang'

_publ_section_title
;
 Reversal of nucleophilicity of enamides in water: control of cyclization
 pathways by reaction media for the orthogonal synthesis of
 dihydropyridinone and pyrrolidinone Clausena alkaloids.
;
_journal_issue 12
_journal_name_full 'Organic letters'
_journal_page_first 2461
_journal_page_last 2464
_journal_paper_doi 10.1021/ol800740h
_journal_volume 10
_journal_year 2008
_chemical_formula_sum 'C18 H19 N O3'
_chemical_formula_weight 297.34
_chemical_name_systematic
; 
 ? 
;
_space_group_IT_number 14
_symmetry_cell_setting monoclinic
_symmetry_space_group_name_Hall '-P 2ybc'
_symmetry_space_group_name_H-M 'P 1 21/c 1'
_atom_sites_solution_hydrogens geom
_atom_sites_solution_primary direct
_atom_sites_solution_secondary difmap
_audit_creation_method SHELXL-97
_cell_angle_alpha 90.00
_cell_angle_beta 98.05(3)
_cell_angle_gamma 90.00
_cell_formula_units_Z 4
_cell_length_a 14.400(3)
_cell_length_b 7.7917(16)
_cell_length_c 13.790(3)
_cell_measurement_reflns_used 6618
_cell_measurement_temperature 293(2)
_cell_measurement_theta_max 27.44
_cell_measurement_theta_min 1.43
_cell_volume 1532.0(6)
_computing_cell_refinement 'Rapid Auto(Rigaku 2001)'
_computing_data_collection 'Rapid Auto(Rigaku 2001)'
_computing_data_reduction 'Rapid Auto(Rigaku 2001)'
_computing_structure_refinement 'SHELXL-97 (Sheldrick, 1997)'
_computing_structure_solution 'SHELXS-97 (Sheldrick, 1990)'
_diffrn_ambient_temperature 293(2)
_diffrn_measured_fraction_theta_full 0.998
_diffrn_measured_fraction_theta_max 0.998
_diffrn_measurement_device_type 'Rigaku Raxis Rapid IP'
_diffrn_measurement_method oscillation
_diffrn_radiation_monochromator graphite
_diffrn_radiation_source 'Rotating Anode'
_diffrn_radiation_type MoK\a
_diffrn_radiation_wavelength 0.71073
_diffrn_reflns_av_R_equivalents 0.0338
_diffrn_reflns_av_sigmaI/netI 0.0419
_diffrn_reflns_limit_h_max 17
_diffrn_reflns_limit_h_min -17
_diffrn_reflns_limit_k_max 9
_diffrn_reflns_limit_k_min -9
_diffrn_reflns_limit_l_max 16
_diffrn_reflns_limit_l_min -16
_diffrn_reflns_number 6618
_diffrn_reflns_theta_full 25.00
_diffrn_reflns_theta_max 25.00
_diffrn_reflns_theta_min 1.43
_exptl_absorpt_coefficient_mu 0.088
_exptl_absorpt_correction_T_max 0.9591
_exptl_absorpt_correction_T_min 0.9213
_exptl_absorpt_correction_type empirical
_exptl_absorpt_process_details abscor
_exptl_crystal_colour colorless
_exptl_crystal_density_diffrn 1.289
_exptl_crystal_density_method 'not measured'
_exptl_crystal_description prism
_exptl_crystal_F_000 632
_exptl_crystal_size_max 0.95
_exptl_crystal_size_mid 0.55
_exptl_crystal_size_min 0.48
_refine_diff_density_max 0.298
_refine_diff_density_min -0.316
_refine_diff_density_rms 0.081
_refine_ls_extinction_coef 0.0085(6)
_refine_ls_extinction_method none
_refine_ls_goodness_of_fit_ref 1.085
_refine_ls_hydrogen_treatment constr
_refine_ls_matrix_type full
_refine_ls_number_parameters 200
_refine_ls_number_reflns 2692
_refine_ls_number_restraints 0
_refine_ls_restrained_S_all 1.085
_refine_ls_R_factor_all 0.0850
_refine_ls_R_factor_gt 0.0636
_refine_ls_shift/su_max 0.000
_refine_ls_shift/su_mean 0.000
_refine_ls_structure_factor_coef Fsqd
_refine_ls_weighting_details 'calc w=1/[\s^2^(Fo^2^)+(0.0913P)^2^+0.6456P] where P=(Fo^2^+2Fc^2^)/3'
_refine_ls_weighting_scheme calc
_refine_ls_wR_factor_gt 0.1641
_refine_ls_wR_factor_ref 0.1749
_reflns_number_gt 2068
_reflns_number_total 2692
_reflns_threshold_expression >2sigma(I)
_cod_data_source_file ol800740h-file001.cif
_cod_data_source_block a
_cod_depositor_comments
;
The following automatic conversions were performed:

'_symmetry_cell_setting' value 'Monoclinic' changed to 'monoclinic'
according to /home/saulius/struct/CIF-dictionaries/cif_core.dic
dictionary named 'cif_core.dic' version 2.4.1 from 2010-06-29.

Automatic conversion script
Id: cif_fix_values 1715 2011-07-08 13:25:40Z adriana 
;
_cod_original_cell_volume 1532.0(5)
_cod_original_sg_symbol_H-M P2(1)/c
_cod_database_code 1504691

loop_
_symmetry_equiv_pos_as_xyz
'x, y, z'
'-x, y+1/2, -z+1/2'
'-x, -y, -z'
'x, -y-1/2, z-1/2'

loop_
_atom_site_label
_atom_site_type_symbol
_atom_site_fract_x
_atom_site_fract_y
_atom_site_fract_z
_atom_site_U_iso_or_equiv
_atom_site_adp_type
_atom_site_occupancy
_atom_site_symmetry_multiplicity
_atom_site_calc_flag
_atom_site_refinement_flags
O2 O 0.95521(14) 0.0879(2) 0.38205(14) 0.0490(6) Uani 1 1 d .
H2A H 0.9599 0.1303 0.4369 0.073 Uiso 1 1 calc R
N1 N 0.90214(15) -0.3316(3) 0.31945(15) 0.0346(5) Uani 1 1 d .
O3 O 0.83118(16) -0.4685(3) 0.12331(16) 0.0576(6) Uani 1 1 d .
H3A H 0.8839 -0.5016 0.1164 0.086 Uiso 1 1 calc R
C3 C 0.83074(17) -0.0624(3) 0.27681(17) 0.0317(6) Uani 1 1 d .
H3B H 0.8646 -0.0070 0.2284 0.038 Uiso 1 1 calc R
C4 C 0.82434(17) -0.2574(3) 0.25237(18) 0.0318(6) Uani 1 1 d .
H4A H 0.7645 -0.3035 0.2671 0.038 Uiso 1 1 calc R
O1 O 1.01488(14) -0.2548(3) 0.44488(15) 0.0592(6) Uani 1 1 d .
C6 C 0.73708(18) 0.0287(3) 0.27411(18) 0.0345(6) Uani 1 1 d .
C13 C 0.75705(18) -0.2026(3) 0.07622(18) 0.0369(6) Uani 1 1 d .
C2 C 0.89341(18) -0.0526(3) 0.37664(18) 0.0343(6) Uani 1 1 d .
H2B H 0.8541 -0.0440 0.4289 0.041 Uiso 1 1 calc R
C12 C 0.83377(18) -0.2896(3) 0.14414(19) 0.0378(6) Uani 1 1 d .
H12A H 0.8943 -0.2440 0.1313 0.045 Uiso 1 1 calc R
C14 C 0.7770(2) -0.0680(4) 0.0170(2) 0.0474(7) Uani 1 1 d .
H14A H 0.8384 -0.0291 0.0195 0.057 Uiso 1 1 calc R
C5 C 0.9221(2) -0.5157(3) 0.3251(2) 0.0450(7) Uani 1 1 d .
H5A H 0.9751 -0.5364 0.3741 0.068 Uiso 1 1 calc R
H5B H 0.9358 -0.5556 0.2627 0.068 Uiso 1 1 calc R
H5C H 0.8685 -0.5759 0.3421 0.068 Uiso 1 1 calc R
C11 C 0.6734(2) -0.0228(4) 0.3353(2) 0.0473(7) Uani 1 1 d .
H11A H 0.6884 -0.1136 0.3785 0.057 Uiso 1 1 calc R
C1 C 0.94488(18) -0.2221(4) 0.38463(19) 0.0376(6) Uani 1 1 d .
C18 C 0.66491(19) -0.2567(4) 0.0713(2) 0.0466(7) Uani 1 1 d .
H18A H 0.6503 -0.3459 0.1114 0.056 Uiso 1 1 calc R
C7 C 0.7136(2) 0.1650(4) 0.2116(2) 0.0471(7) Uani 1 1 d .
H7A H 0.7554 0.2029 0.1706 0.056 Uiso 1 1 calc R
C17 C 0.5943(2) -0.1799(5) 0.0078(2) 0.0576(9) Uani 1 1 d .
H17A H 0.5328 -0.2184 0.0049 0.069 Uiso 1 1 calc R
C9 C 0.5640(2) 0.1923(4) 0.2702(3) 0.0627(10) Uani 1 1 d .
H9A H 0.5061 0.2461 0.2682 0.075 Uiso 1 1 calc R
C16 C 0.6146(3) -0.0470(5) -0.0511(2) 0.0625(10) Uani 1 1 d .
H16A H 0.5670 0.0045 -0.0938 0.075 Uiso 1 1 calc R
C10 C 0.5882(2) 0.0589(4) 0.3329(3) 0.0577(9) Uani 1 1 d .
H10A H 0.5466 0.0226 0.3745 0.069 Uiso 1 1 calc R
C15 C 0.7048(3) 0.0095(5) -0.0467(2) 0.0605(9) Uani 1 1 d .
H15A H 0.7184 0.1002 -0.0862 0.073 Uiso 1 1 calc R
C8 C 0.6268(3) 0.2458(4) 0.2099(3) 0.0651(10) Uani 1 1 d .
H8A H 0.6112 0.3373 0.1674 0.078 Uiso 1 1 calc R

loop_
_atom_site_aniso_label
_atom_site_aniso_U_11
_atom_site_aniso_U_22
_atom_site_aniso_U_33
_atom_site_aniso_U_23
_atom_site_aniso_U_13
_atom_site_aniso_U_12
O2 0.0548(13) 0.0454(11) 0.0451(11) -0.0037(9) 0.0015(9) -0.0177(9)
N1 0.0370(12) 0.0342(11) 0.0312(11) 0.0041(9) -0.0001(9) 0.0058(9)
O3 0.0659(14) 0.0509(13) 0.0531(13) -0.0130(10) -0.0017(10) 0.0189(11)
C3 0.0345(14) 0.0328(13) 0.0276(13) 0.0027(10) 0.0040(10) -0.0011(10)
C4 0.0299(13) 0.0322(13) 0.0322(13) 0.0018(11) 0.0003(10) 0.0013(10)
O1 0.0539(13) 0.0614(14) 0.0541(13) -0.0069(11) -0.0211(11) 0.0141(11)
C6 0.0377(14) 0.0291(13) 0.0345(14) -0.0036(11) -0.0026(11) 0.0017(11)
C13 0.0404(15) 0.0446(15) 0.0253(13) -0.0049(11) 0.0027(11) 0.0077(12)
C2 0.0355(14) 0.0356(14) 0.0312(13) -0.0018(11) 0.0028(11) -0.0044(11)
C12 0.0367(14) 0.0415(15) 0.0350(14) -0.0020(11) 0.0040(11) 0.0053(11)
C14 0.0514(17) 0.0544(18) 0.0372(15) 0.0033(14) 0.0091(13) 0.0062(14)
C5 0.0559(18) 0.0374(15) 0.0402(15) 0.0040(13) 0.0012(13) 0.0118(13)
C11 0.0414(16) 0.0422(16) 0.0588(19) 0.0018(14) 0.0093(14) 0.0026(13)
C1 0.0361(14) 0.0430(15) 0.0323(14) 0.0015(12) -0.0004(12) 0.0018(12)
C18 0.0449(17) 0.0522(17) 0.0414(16) -0.0023(14) 0.0016(13) 0.0045(14)
C7 0.0546(18) 0.0394(15) 0.0446(16) 0.0017(13) -0.0021(13) 0.0047(13)
C17 0.0425(18) 0.072(2) 0.0542(19) -0.0105(17) -0.0054(14) 0.0114(16)
C9 0.0446(18) 0.059(2) 0.081(3) -0.0181(19) -0.0042(18) 0.0136(16)
C16 0.062(2) 0.079(3) 0.0430(18) 0.0022(17) -0.0044(15) 0.0327(19)
C10 0.0384(17) 0.056(2) 0.079(2) -0.0120(18) 0.0099(16) 0.0006(14)
C15 0.079(3) 0.062(2) 0.0399(17) 0.0122(16) 0.0092(16) 0.0192(19)
C8 0.077(2) 0.0429(18) 0.067(2) 0.0016(17) -0.0202(19) 0.0225(18)

loop_
_atom_type_symbol
_atom_type_description
_atom_type_scat_dispersion_real
_atom_type_scat_dispersion_imag
_atom_type_scat_source
C C 0.0033 0.0016 'International Tables Vol C Tables 4.2.6.8 and 6.1.1.4'
H H 0.0000 0.0000 'International Tables Vol C Tables 4.2.6.8 and 6.1.1.4'
N N 0.0061 0.0033 'International Tables Vol C Tables 4.2.6.8 and 6.1.1.4'
O O 0.0106 0.0060 'International Tables Vol C Tables 4.2.6.8 and 6.1.1.4'

loop_
_geom_angle_atom_site_label_1
_geom_angle_atom_site_label_2
_geom_angle_atom_site_label_3
_geom_angle
C2 O2 H2A 109.5
C1 N1 C5 121.7(2)
C1 N1 C4 114.5(2)
C5 N1 C4 123.1(2)
C12 O3 H3A 109.5
C6 C3 C2 114.0(2)
C6 C3 C4 115.2(2)
C2 C3 C4 104.57(19)
C6 C3 H3B 107.6
C2 C3 H3B 107.6
C4 C3 H3B 107.6
N1 C4 C12 112.6(2)
N1 C4 C3 103.38(19)
C12 C4 C3 111.0(2)
N1 C4 H4A 109.9
C12 C4 H4A 109.9
C3 C4 H4A 109.9
C7 C6 C11 118.5(3)
C7 C6 C3 120.9(2)
C11 C6 C3 120.6(2)
C14 C13 C18 118.6(3)
C14 C13 C12 120.9(3)
C18 C13 C12 120.5(3)
O2 C2 C1 112.1(2)
O2 C2 C3 111.9(2)
C1 C2 C3 104.0(2)
O2 C2 H2B 109.5
C1 C2 H2B 109.5
C3 C2 H2B 109.5
O3 C12 C13 108.6(2)
O3 C12 C4 110.6(2)
C13 C12 C4 111.9(2)
O3 C12 H12A 108.5
C13 C12 H12A 108.5
C4 C12 H12A 108.5
C13 C14 C15 120.0(3)
C13 C14 H14A 120.0
C15 C14 H14A 120.0
N1 C5 H5A 109.5
N1 C5 H5B 109.5
H5A C5 H5B 109.5
N1 C5 H5C 109.5
H5A C5 H5C 109.5
H5B C5 H5C 109.5
C10 C11 C6 120.8(3)
C10 C11 H11A 119.6
C6 C11 H11A 119.6
O1 C1 N1 125.3(3)
O1 C1 C2 125.0(2)
N1 C1 C2 109.7(2)
C17 C18 C13 120.9(3)
C17 C18 H18A 119.5
C13 C18 H18A 119.5
C6 C7 C8 119.8(3)
C6 C7 H7A 120.1
C8 C7 H7A 120.1
C16 C17 C18 120.2(3)
C16 C17 H17A 119.9
C18 C17 H17A 119.9
C10 C9 C8 118.8(3)
C10 C9 H9A 120.6
C8 C9 H9A 120.6
C15 C16 C17 119.8(3)
C15 C16 H16A 120.1
C17 C16 H16A 120.1
C9 C10 C11 120.9(3)
C9 C10 H10A 119.5
C11 C10 H10A 119.5
C16 C15 C14 120.5(3)
C16 C15 H15A 119.8
C14 C15 H15A 119.8
C9 C8 C7 121.1(3)
C9 C8 H8A 119.5
C7 C8 H8A 119.5

loop_
_geom_bond_atom_site_label_1
_geom_bond_atom_site_label_2
_geom_bond_distance
O2 C2 1.406(3)
O2 H2A 0.8200
N1 C1 1.327(3)
N1 C5 1.463(3)
N1 C4 1.468(3)
O3 C12 1.422(3)
O3 H3A 0.8200
C3 C6 1.520(4)
C3 C2 1.539(3)
C3 C4 1.556(3)
C3 H3B 0.9800
C4 C12 1.538(4)
C4 H4A 0.9800
O1 C1 1.240(3)
C6 C7 1.380(4)
C6 C11 1.390(4)
C13 C14 1.383(4)
C13 C18 1.385(4)
C13 C12 1.506(4)
C2 C1 1.510(4)
C2 H2B 0.9800
C12 H12A 0.9800
C14 C15 1.401(4)
C14 H14A 0.9300
C5 H5A 0.9600
C5 H5B 0.9600
C5 H5C 0.9600
C11 C10 1.378(4)
C11 H11A 0.9300
C18 C17 1.382(4)
C18 H18A 0.9300
C7 C8 1.396(4)
C7 H7A 0.9300
C17 C16 1.372(5)
C17 H17A 0.9300
C9 C10 1.366(5)
C9 C8 1.375(5)
C9 H9A 0.9300
C16 C15 1.365(5)
C16 H16A 0.9300
C10 H10A 0.9300
C15 H15A 0.9300
C8 H8A 0.9300

loop_
_geom_torsion_atom_site_label_1
_geom_torsion_atom_site_label_2
_geom_torsion_atom_site_label_3
_geom_torsion_atom_site_label_4
_geom_torsion
C1 N1 C4 C12 127.2(2)
C5 N1 C4 C12 -62.1(3)
C1 N1 C4 C3 7.3(3)
C5 N1 C4 C3 178.0(2)
C6 C3 C4 N1 -142.4(2)
C2 C3 C4 N1 -16.5(2)
C6 C3 C4 C12 96.7(3)
C2 C3 C4 C12 -137.4(2)
C2 C3 C6 C7 118.5(3)
C4 C3 C6 C7 -120.6(3)
C2 C3 C6 C11 -61.0(3)
C4 C3 C6 C11 59.9(3)
C6 C3 C2 O2 -92.6(3)
C4 C3 C2 O2 140.8(2)
C6 C3 C2 C1 146.1(2)
C4 C3 C2 C1 19.5(3)
C14 C13 C12 O3 -124.6(3)
C18 C13 C12 O3 55.0(3)
C14 C13 C12 C4 113.0(3)
C18 C13 C12 C4 -67.4(3)
N1 C4 C12 O3 62.6(3)
C3 C4 C12 O3 177.9(2)
N1 C4 C12 C13 -176.1(2)
C3 C4 C12 C13 -60.8(3)
C18 C13 C14 C15 -0.5(4)
C12 C13 C14 C15 179.1(3)
C7 C6 C11 C10 0.7(4)
C3 C6 C11 C10 -179.7(3)
C5 N1 C1 O1 12.9(4)
C4 N1 C1 O1 -176.3(3)
C5 N1 C1 C2 -165.3(2)
C4 N1 C1 C2 5.6(3)
O2 C2 C1 O1 44.6(4)
C3 C2 C1 O1 165.8(3)
O2 C2 C1 N1 -137.2(2)
C3 C2 C1 N1 -16.1(3)
C14 C13 C18 C17 0.9(4)
C12 C13 C18 C17 -178.7(3)
C11 C6 C7 C8 -0.9(4)
C3 C6 C7 C8 179.5(3)
C13 C18 C17 C16 -0.6(5)
C18 C17 C16 C15 -0.1(5)
C8 C9 C10 C11 -0.8(5)
C6 C11 C10 C9 0.2(5)
C17 C16 C15 C14 0.5(5)
C13 C14 C15 C16 -0.2(5)
C10 C9 C8 C7 0.6(5)
C6 C7 C8 C9 0.3(5)

loop_
_cod_related_entry_id
_cod_related_entry_database
_cod_related_entry_code
1 ChemSpider 4475124
